data_4333702
loop_
_publ_author_name
'Zhengliang Lu'
'Srinivas Abbina'
'Jared R. Sabin'
'Victor N. Nemykin'
'Guodong Du'

_publ_contact_author
;
     Dr. Guodong Du
     Department of Chemistry
     University of North Dakota
     151 Cornell St. Stop 9024
     Grand Forks, ND 58202
     USA

     Dr. Victor N. Nemykin
     Department of Chemistry& Biochemistry
     University of Minnesota Duluth
     1039 University Drive
     Duluth, MN 55812
     USA
;
_publ_contact_author_email 'gdu@chem.und.edu, vnemykin@d.umn.edu'
_publ_contact_author_fax '1(701)7772331, 1(218)7266729'
_publ_contact_author_phone 1(701)7772241
_publ_section_title
;
 Unexpected Formation of Chiral Pincer CNN Nickel Complexes with
 \b-Diketiminato Type Ligands via C-H Activation: Synthesis, Properties,
 Structures, and Computational Studies
;
_journal_name_full 'Inorganic Chemistry'
_journal_page_first 1454
_journal_page_last 1465
_journal_paper_doi 10.1021/ic3021904
_journal_volume 52
_journal_year 2013
_chemical_formula_moiety 'C41 H35 N2 Ni O P'
_chemical_formula_sum 'C41 H35 N2 Ni O P'
_chemical_formula_weight 661.39
_space_group_IT_number 2
_symmetry_cell_setting triclinic
_symmetry_space_group_name_Hall '-P 1'
_symmetry_space_group_name_H-M 'P -1'
_atom_sites_solution_hydrogens geom
_atom_sites_solution_primary direct
_atom_sites_solution_secondary difmap
_audit_creation_method SHELXL-97
_cell_angle_alpha 108.2600(10)
_cell_angle_beta 92.2040(10)
_cell_angle_gamma 103.0970(10)
_cell_formula_units_Z 2
_cell_length_a 9.2807(2)
_cell_length_b 11.2227(3)
_cell_length_c 17.2906(4)
_cell_measurement_temperature 173(2)
_cell_volume 1654.02(7)
_computing_cell_refinement 'Bruker SMART'
_computing_data_collection 'Bruker SMART'
_computing_data_reduction 'Bruker SAINT'
_computing_molecular_graphics 'Bruker SHELXTL'
_computing_publication_material 'Bruker SHELXTL'
_computing_structure_refinement 'SHELXL-97 (Sheldrick, 1997)'
_computing_structure_solution 'SHELXS-97 (Sheldrick, 1990)'
_diffrn_ambient_temperature 173(2)
_diffrn_measured_fraction_theta_full 0.840
_diffrn_measured_fraction_theta_max 0.840
_diffrn_measurement_device_type 'CCD area detector'
_diffrn_measurement_method 'phi and omega scans'
_diffrn_radiation_monochromator graphite
_diffrn_radiation_source 'fine-focus sealed tube'
_diffrn_radiation_type MoK\a
_diffrn_radiation_wavelength 0.71073
_diffrn_reflns_av_R_equivalents 0.0215
_diffrn_reflns_av_sigmaI/netI 0.0283
_diffrn_reflns_limit_h_max 14
_diffrn_reflns_limit_h_min -14
_diffrn_reflns_limit_k_max 17
_diffrn_reflns_limit_k_min -17
_diffrn_reflns_limit_l_max 26
_diffrn_reflns_limit_l_min -26
_diffrn_reflns_number 25654
_diffrn_reflns_theta_full 33.09
_diffrn_reflns_theta_max 33.09
_diffrn_reflns_theta_min 1.25
_exptl_absorpt_coefficient_mu 0.670
_exptl_absorpt_correction_type none
_exptl_crystal_colour orange
_exptl_crystal_density_diffrn 1.328
_exptl_crystal_description block
_exptl_crystal_F_000 692
_exptl_crystal_size_max 0.54
_exptl_crystal_size_mid 0.26
_exptl_crystal_size_min 0.18
_refine_diff_density_max 0.559
_refine_diff_density_min -0.477
_refine_diff_density_rms 0.058
_refine_ls_extinction_method none
_refine_ls_goodness_of_fit_ref 1.047
_refine_ls_hydrogen_treatment constr
_refine_ls_matrix_type full
_refine_ls_number_parameters 415
_refine_ls_number_reflns 10575
_refine_ls_number_restraints 0
_refine_ls_restrained_S_all 1.047
_refine_ls_R_factor_all 0.0451
_refine_ls_R_factor_gt 0.0351
_refine_ls_shift/su_max 0.002
_refine_ls_shift/su_mean 0.000
_refine_ls_structure_factor_coef Fsqd
_refine_ls_weighting_details 'calc w=1/[\s^2^(Fo^2^)+(0.0520P)^2^+0.4852P] where P=(Fo^2^+2Fc^2^)/3'
_refine_ls_weighting_scheme calc
_refine_ls_wR_factor_gt 0.0951
_refine_ls_wR_factor_ref 0.1017
_reflns_number_gt 8835
_reflns_number_total 10575
_reflns_threshold_expression >2sigma(I)
_cod_data_source_file ic3021904_si_002_5.cif
_cod_data_source_block 3d_ZL25
_cod_database_code 4333702

loop_
_symmetry_equiv_pos_as_xyz
'x, y, z'
'-x, -y, -z'

loop_
_atom_site_label
_atom_site_type_symbol
_atom_site_fract_x
_atom_site_fract_y
_atom_site_fract_z
_atom_site_U_iso_or_equiv
_atom_site_adp_type
_atom_site_occupancy
_atom_site_symmetry_multiplicity
_atom_site_calc_flag
_atom_site_refinement_flags
Ni1 Ni 0.764053(17) 0.821659(16) 0.717725(10) 0.02101(5) Uani 1 1 d .
N1 N 0.69586(13) 0.91388(12) 0.81826(7) 0.0261(2) Uani 1 1 d .
N2 N 0.82998(13) 0.71903(11) 0.77437(7) 0.0248(2) Uani 1 1 d .
O1 O 0.59575(13) 0.93160(12) 0.93641(7) 0.0383(3) Uani 1 1 d .
P1 P 0.65939(4) 0.89738(3) 0.63608(2) 0.02129(7) Uani 1 1 d .
C1 C 0.94523(15) 0.66458(13) 0.73908(9) 0.0253(3) Uani 1 1 d .
C2 C 0.96065(15) 0.66811(13) 0.65936(9) 0.0264(3) Uani 1 1 d .
C3 C 1.06993(17) 0.61920(14) 0.61721(10) 0.0317(3) Uani 1 1 d .
H3A H 1.0770 0.6171 0.5621 0.038 Uiso 1 1 calc R
C4 C 1.16955(17) 0.57308(15) 0.65550(12) 0.0365(3) Uani 1 1 d .
H4A H 1.2428 0.5374 0.6262 0.044 Uiso 1 1 calc R
C5 C 1.16130(17) 0.57956(15) 0.73617(11) 0.0362(3) Uani 1 1 d .
H5A H 1.2326 0.5517 0.7625 0.043 Uiso 1 1 calc R
C6 C 1.05064(16) 0.62600(14) 0.78036(10) 0.0308(3) Uani 1 1 d .
C7 C 0.85826(17) 0.73237(16) 0.62743(9) 0.0309(3) Uani 1 1 d .
H7A H 0.7818 0.6666 0.5843 0.037 Uiso 1 1 calc R
H7B H 0.9154 0.7948 0.6032 0.037 Uiso 1 1 calc R
C8 C 1.0547(2) 0.64434(19) 0.87051(11) 0.0412(4) Uani 1 1 d .
H8A H 0.9698 0.6773 0.8916 0.062 Uiso 1 1 calc R
H8B H 1.1477 0.7066 0.8997 0.062 Uiso 1 1 calc R
H8C H 1.0493 0.5611 0.8789 0.062 Uiso 1 1 calc R
C9 C 0.72992(15) 0.65785(14) 0.81429(9) 0.0270(3) Uani 1 1 d .
C10 C 0.62825(15) 0.72223(15) 0.85960(9) 0.0293(3) Uani 1 1 d .
C11 C 0.52013(17) 0.65882(18) 0.89800(11) 0.0392(4) Uani 1 1 d .
H11A H 0.4555 0.7047 0.9289 0.047 Uiso 1 1 calc R
C12 C 0.5065(2) 0.5312(2) 0.89156(13) 0.0481(5) Uani 1 1 d .
H12A H 0.4317 0.4881 0.9164 0.058 Uiso 1 1 calc R
C13 C 0.6047(2) 0.46690(18) 0.84785(12) 0.0434(4) Uani 1 1 d .
H13A H 0.5962 0.3789 0.8433 0.052 Uiso 1 1 calc R
C14 C 0.71441(18) 0.52691(15) 0.81082(11) 0.0346(3) Uani 1 1 d .
H14A H 0.7807 0.4801 0.7825 0.042 Uiso 1 1 calc R
C15 C 0.64058(15) 0.85638(15) 0.86849(9) 0.0288(3) Uani 1 1 d .
C16 C 0.71236(17) 1.05425(15) 0.85715(9) 0.0295(3) Uani 1 1 d .
H16A H 0.6716 1.0899 0.8172 0.035 Uiso 1 1 calc R
C17 C 0.6124(2) 1.05779(18) 0.92631(11) 0.0399(4) Uani 1 1 d .
H17A H 0.6602 1.1285 0.9775 0.048 Uiso 1 1 calc R
H17B H 0.5146 1.0703 0.9106 0.048 Uiso 1 1 calc R
C18 C 0.87376(17) 1.12682(15) 0.88765(9) 0.0293(3) Uani 1 1 d .
C19 C 0.9204(2) 1.25694(18) 0.89495(12) 0.0458(4) Uani 1 1 d .
H19A H 0.8521 1.2983 0.8783 0.055 Uiso 1 1 calc R
C20 C 1.0655(3) 1.3272(2) 0.92629(14) 0.0572(6) Uani 1 1 d .
H20A H 1.0959 1.4160 0.9306 0.069 Uiso 1 1 calc R
C21 C 1.1658(2) 1.2691(2) 0.95118(12) 0.0486(4) Uani 1 1 d .
H21A H 1.2647 1.3176 0.9734 0.058 Uiso 1 1 calc R
C22 C 1.12106(19) 1.13974(19) 0.94359(11) 0.0408(4) Uani 1 1 d .
H22A H 1.1899 1.0990 0.9603 0.049 Uiso 1 1 calc R
C23 C 0.97625(17) 1.06846(16) 0.91175(10) 0.0330(3) Uani 1 1 d .
H23A H 0.9471 0.9792 0.9064 0.040 Uiso 1 1 calc R
C24 C 0.57341(15) 0.77530(14) 0.53756(9) 0.0258(3) Uani 1 1 d .
C25 C 0.42749(18) 0.70272(17) 0.53005(11) 0.0388(4) Uani 1 1 d .
H25A H 0.3702 0.7224 0.5746 0.047 Uiso 1 1 calc R
C26 C 0.3646(2) 0.6020(2) 0.45827(13) 0.0541(5) Uani 1 1 d .
H26A H 0.2646 0.5537 0.4538 0.065 Uiso 1 1 calc R
C27 C 0.4463(2) 0.57175(19) 0.39368(12) 0.0501(5) Uani 1 1 d .
H27A H 0.4039 0.5014 0.3451 0.060 Uiso 1 1 calc R
C28 C 0.5902(2) 0.64393(18) 0.39972(10) 0.0418(4) Uani 1 1 d .
H28A H 0.6459 0.6243 0.3545 0.050 Uiso 1 1 calc R
C29 C 0.65523(19) 0.74521(16) 0.47122(10) 0.0338(3) Uani 1 1 d .
H29A H 0.7550 0.7937 0.4749 0.041 Uiso 1 1 calc R
C30 C 0.77709(15) 1.02869(14) 0.60963(9) 0.0263(3) Uani 1 1 d .
C31 C 0.89525(17) 1.11130(16) 0.66696(11) 0.0360(3) Uani 1 1 d .
H31A H 0.9158 1.0945 0.7162 0.043 Uiso 1 1 calc R
C32 C 0.9842(2) 1.21888(19) 0.65282(14) 0.0493(5) Uani 1 1 d .
H32A H 1.0623 1.2772 0.6933 0.059 Uiso 1 1 calc R
C33 C 0.9581(2) 1.24030(19) 0.57953(14) 0.0501(5) Uani 1 1 d .
H33A H 1.0196 1.3124 0.5692 0.060 Uiso 1 1 calc R
C34 C 0.8432(2) 1.15733(19) 0.52173(13) 0.0455(4) Uani 1 1 d .
H34A H 0.8273 1.1713 0.4710 0.055 Uiso 1 1 calc R
C35 C 0.75015(18) 1.05320(16) 0.53674(11) 0.0357(3) Uani 1 1 d .
H35A H 0.6682 0.9987 0.4975 0.043 Uiso 1 1 calc R
C36 C 0.50326(14) 0.96196(13) 0.67731(8) 0.0240(2) Uani 1 1 d .
C37 C 0.48032(18) 1.07862(16) 0.67377(10) 0.0325(3) Uani 1 1 d .
H37A H 0.5460 1.1279 0.6478 0.039 Uiso 1 1 calc R
C38 C 0.3615(2) 1.1232(2) 0.70820(12) 0.0452(4) Uani 1 1 d .
H38A H 0.3471 1.2034 0.7062 0.054 Uiso 1 1 calc R
C39 C 0.2636(2) 1.0512(2) 0.74560(12) 0.0459(4) Uani 1 1 d .
H39A H 0.1821 1.0818 0.7686 0.055 Uiso 1 1 calc R
C40 C 0.28507(17) 0.93518(18) 0.74929(10) 0.0373(3) Uani 1 1 d .
H40A H 0.2178 0.8854 0.7743 0.045 Uiso 1 1 calc R
C41 C 0.40526(15) 0.89130(14) 0.71642(9) 0.0284(3) Uani 1 1 d .
H41A H 0.4212 0.8127 0.7205 0.034 Uiso 1 1 calc R

loop_
_atom_site_aniso_label
_atom_site_aniso_U_11
_atom_site_aniso_U_22
_atom_site_aniso_U_33
_atom_site_aniso_U_23
_atom_site_aniso_U_13
_atom_site_aniso_U_12
Ni1 0.02205(8) 0.02246(9) 0.02019(9) 0.00941(7) 0.00237(6) 0.00560(6)
N1 0.0266(5) 0.0299(6) 0.0225(6) 0.0089(5) 0.0020(4) 0.0081(4)
N2 0.0258(5) 0.0278(6) 0.0256(6) 0.0145(5) 0.0045(4) 0.0080(4)
O1 0.0406(6) 0.0491(7) 0.0277(6) 0.0123(5) 0.0129(5) 0.0152(5)
P1 0.02077(14) 0.02287(15) 0.02113(16) 0.00950(13) 0.00144(11) 0.00426(11)
C1 0.0240(6) 0.0221(6) 0.0300(7) 0.0102(5) 0.0006(5) 0.0045(4)
C2 0.0255(6) 0.0231(6) 0.0297(7) 0.0088(5) 0.0020(5) 0.0046(5)
C3 0.0306(7) 0.0288(7) 0.0363(8) 0.0108(6) 0.0077(6) 0.0081(5)
C4 0.0302(7) 0.0304(7) 0.0512(10) 0.0129(7) 0.0081(7) 0.0126(6)
C5 0.0297(7) 0.0309(7) 0.0507(10) 0.0157(7) -0.0008(6) 0.0109(6)
C6 0.0301(6) 0.0266(7) 0.0371(8) 0.0135(6) -0.0028(6) 0.0065(5)
C7 0.0370(7) 0.0364(8) 0.0261(7) 0.0137(6) 0.0073(6) 0.0171(6)
C8 0.0392(8) 0.0501(10) 0.0400(9) 0.0217(8) -0.0049(7) 0.0146(7)
C9 0.0257(6) 0.0305(7) 0.0244(7) 0.0137(6) -0.0026(5) 0.0006(5)
C10 0.0246(6) 0.0390(8) 0.0245(7) 0.0152(6) 0.0007(5) 0.0022(5)
C11 0.0289(7) 0.0545(10) 0.0361(9) 0.0237(8) 0.0055(6) 0.0017(7)
C12 0.0354(8) 0.0589(11) 0.0519(11) 0.0349(10) 0.0023(7) -0.0074(7)
C13 0.0414(9) 0.0400(9) 0.0495(10) 0.0284(8) -0.0063(7) -0.0056(7)
C14 0.0350(7) 0.0308(7) 0.0386(9) 0.0181(7) -0.0038(6) 0.0013(6)
C15 0.0243(6) 0.0400(8) 0.0225(7) 0.0112(6) 0.0029(5) 0.0077(5)
C16 0.0331(7) 0.0311(7) 0.0243(7) 0.0060(6) 0.0021(5) 0.0127(5)
C17 0.0391(8) 0.0444(9) 0.0351(9) 0.0072(7) 0.0104(7) 0.0159(7)
C18 0.0367(7) 0.0311(7) 0.0192(6) 0.0070(5) 0.0016(5) 0.0088(6)
C19 0.0547(11) 0.0346(9) 0.0479(11) 0.0169(8) -0.0075(8) 0.0085(7)
C20 0.0651(13) 0.0391(10) 0.0597(13) 0.0221(10) -0.0136(10) -0.0066(9)
C21 0.0437(9) 0.0525(11) 0.0410(10) 0.0182(9) -0.0050(7) -0.0075(8)
C22 0.0340(8) 0.0522(10) 0.0356(9) 0.0176(8) -0.0008(6) 0.0061(7)
C23 0.0342(7) 0.0348(8) 0.0303(8) 0.0121(6) 0.0009(6) 0.0076(6)
C24 0.0291(6) 0.0263(6) 0.0224(6) 0.0080(5) -0.0018(5) 0.0088(5)
C25 0.0313(7) 0.0375(8) 0.0349(9) -0.0009(7) -0.0009(6) 0.0027(6)
C26 0.0429(10) 0.0472(11) 0.0492(11) -0.0075(9) -0.0082(8) 0.0013(8)
C27 0.0658(12) 0.0409(10) 0.0330(9) -0.0028(8) -0.0135(8) 0.0175(9)
C28 0.0675(12) 0.0416(9) 0.0231(8) 0.0097(7) 0.0055(7) 0.0284(9)
C29 0.0414(8) 0.0377(8) 0.0268(7) 0.0129(6) 0.0056(6) 0.0151(6)
C30 0.0246(6) 0.0274(6) 0.0303(7) 0.0150(6) 0.0048(5) 0.0053(5)
C31 0.0293(7) 0.0375(8) 0.0400(9) 0.0187(7) -0.0008(6) -0.0013(6)
C32 0.0355(8) 0.0444(10) 0.0627(13) 0.0252(9) -0.0027(8) -0.0092(7)
C33 0.0417(9) 0.0438(10) 0.0720(14) 0.0359(10) 0.0117(9) 0.0003(7)
C34 0.0464(9) 0.0489(10) 0.0532(11) 0.0364(9) 0.0099(8) 0.0076(8)
C35 0.0357(7) 0.0385(8) 0.0374(9) 0.0226(7) 0.0017(6) 0.0043(6)
C36 0.0220(5) 0.0272(6) 0.0219(6) 0.0076(5) -0.0005(4) 0.0056(5)
C37 0.0385(7) 0.0351(8) 0.0297(8) 0.0143(6) 0.0057(6) 0.0152(6)
C38 0.0550(10) 0.0516(11) 0.0448(10) 0.0225(9) 0.0141(8) 0.0340(9)
C39 0.0392(8) 0.0685(13) 0.0395(10) 0.0182(9) 0.0123(7) 0.0305(9)
C40 0.0263(6) 0.0495(9) 0.0343(8) 0.0135(7) 0.0060(6) 0.0063(6)
C41 0.0240(6) 0.0306(7) 0.0281(7) 0.0094(6) 0.0013(5) 0.0025(5)

loop_
_atom_type_symbol
_atom_type_description
_atom_type_scat_dispersion_real
_atom_type_scat_dispersion_imag
_atom_type_scat_source
C C 0.0033 0.0016 'International Tables Vol C Tables 4.2.6.8 and 6.1.1.4'
H H 0.0000 0.0000 'International Tables Vol C Tables 4.2.6.8 and 6.1.1.4'
N N 0.0061 0.0033 'International Tables Vol C Tables 4.2.6.8 and 6.1.1.4'
O O 0.0106 0.0060 'International Tables Vol C Tables 4.2.6.8 and 6.1.1.4'
P P 0.1023 0.0942 'International Tables Vol C Tables 4.2.6.8 and 6.1.1.4'
Ni Ni 0.3393 1.1124 'International Tables Vol C Tables 4.2.6.8 and 6.1.1.4'

loop_
_geom_angle_atom_site_label_1
_geom_angle_atom_site_label_2
_geom_angle_atom_site_label_3
_geom_angle
N2 Ni1 N1 88.34(5)
N2 Ni1 C7 85.72(6)
N1 Ni1 C7 171.60(6)
N2 Ni1 P1 167.39(4)
N1 Ni1 P1 98.02(4)
C7 Ni1 P1 88.96(4)
C15 N1 C16 108.04(12)
C15 N1 Ni1 121.84(11)
C16 N1 Ni1 129.65(9)
C9 N2 C1 121.36(12)
C9 N2 Ni1 118.15(9)
C1 N2 Ni1 113.25(8)
C15 O1 C17 106.03(12)
C30 P1 C24 104.94(7)
C30 P1 C36 104.18(6)
C24 P1 C36 102.91(6)
C30 P1 Ni1 116.70(5)
C24 P1 Ni1 113.95(4)
C36 P1 Ni1 112.74(4)
C2 C1 C6 120.50(13)
C2 C1 N2 113.25(12)
C6 C1 N2 125.69(13)
C3 C2 C1 119.81(13)
C3 C2 C7 124.50(13)
C1 C2 C7 115.63(12)
C2 C3 C4 120.09(15)
C5 C4 C3 119.73(14)
C4 C5 C6 121.85(14)
C1 C6 C5 117.60(15)
C1 C6 C8 122.02(14)
C5 C6 C8 120.16(14)
C2 C7 Ni1 108.30(10)
N2 C9 C14 123.54(14)
N2 C9 C10 120.55(13)
C14 C9 C10 115.84(13)
C11 C10 C9 121.33(15)
C11 C10 C15 119.52(15)
C9 C10 C15 119.11(12)
C12 C11 C10 121.01(17)
C11 C12 C13 118.51(15)
C14 C13 C12 122.08(16)
C13 C14 C9 121.20(17)
N1 C15 O1 116.09(14)
N1 C15 C10 125.60(14)
O1 C15 C10 118.27(12)
N1 C16 C18 111.77(12)
N1 C16 C17 102.03(12)
C18 C16 C17 113.50(13)
O1 C17 C16 104.01(12)
C19 C18 C23 118.44(15)
C19 C18 C16 119.53(14)
C23 C18 C16 121.98(14)
C18 C19 C20 120.73(17)
C21 C20 C19 120.46(18)
C20 C21 C22 119.31(18)
C21 C22 C23 120.61(17)
C18 C23 C22 120.44(16)
C25 C24 C29 118.64(15)
C25 C24 P1 119.83(12)
C29 C24 P1 121.30(12)
C24 C25 C26 120.76(17)
C27 C26 C25 120.30(19)
C26 C27 C28 119.62(18)
C27 C28 C29 120.90(17)
C24 C29 C28 119.76(16)
C31 C30 C35 119.06(13)
C31 C30 P1 117.58(11)
C35 C30 P1 123.30(11)
C30 C31 C32 120.53(16)
C33 C32 C31 119.70(18)
C34 C33 C32 120.05(15)
C33 C34 C35 120.64(17)
C34 C35 C30 119.94(16)
C37 C36 C41 118.87(13)
C37 C36 P1 123.30(11)
C41 C36 P1 117.80(10)
C38 C37 C36 120.15(15)
C37 C38 C39 120.46(16)
C40 C39 C38 119.88(15)
C39 C40 C41 119.94(15)
C40 C41 C36 120.68(14)

loop_
_geom_bond_atom_site_label_1
_geom_bond_atom_site_label_2
_geom_bond_distance
Ni1 N2 1.9081(11)
Ni1 N1 1.9358(12)
Ni1 C7 1.9308(15)
Ni1 P1 2.1631(4)
N1 C15 1.2921(18)
N1 C16 1.4752(19)
N2 C9 1.3664(17)
N2 C1 1.4151(18)
O1 C15 1.3566(18)
O1 C17 1.455(2)
P1 C30 1.8180(13)
P1 C24 1.8311(15)
P1 C36 1.8343(14)
C1 C2 1.403(2)
C1 C6 1.4092(19)
C2 C3 1.386(2)
C2 C7 1.499(2)
C3 C4 1.395(2)
C4 C5 1.380(3)
C5 C6 1.401(2)
C6 C8 1.505(2)
C9 C14 1.426(2)
C9 C10 1.427(2)
C10 C11 1.4064(19)
C10 C15 1.442(2)
C11 C12 1.377(3)
C12 C13 1.390(3)
C13 C14 1.382(2)
C16 C18 1.517(2)
C16 C17 1.538(2)
C18 C19 1.389(2)
C18 C23 1.389(2)
C19 C20 1.387(3)
C20 C21 1.377(3)
C21 C22 1.378(3)
C22 C23 1.389(2)
C24 C25 1.391(2)
C24 C29 1.395(2)
C25 C26 1.387(2)
C26 C27 1.372(3)
C27 C28 1.377(3)
C28 C29 1.391(2)
C30 C31 1.387(2)
C30 C35 1.397(2)
C31 C32 1.396(2)
C32 C33 1.384(3)
C33 C34 1.374(3)
C34 C35 1.389(2)
C36 C37 1.392(2)
C36 C41 1.4035(19)
C37 C38 1.391(2)
C38 C39 1.392(3)
C39 C40 1.382(3)
C40 C41 1.390(2)
